data_2004972
loop_
_publ_author_name
'Gharbi, A.'
'Jouini, A.'

_publ_section_title
;
 4,9-Diazonia-1,12-dodecanediammonium Dilithium
 <i>cyclo</i>-Hexaphosphate Tetrahydrate
;
_journal_issue 6
_journal_name_full 'Acta Crystallographica Section C'
_journal_page_first 1342
_journal_page_last 1344
_journal_paper_doi 10.1107/S0108270196000558
_journal_volume 52
_journal_year 1996
_chemical_formula_moiety '[N H3 (C H2)3 N H (C H2)4 N H (C H2)3 N H3] Li2 P6 O18, 4H2 O'
_chemical_formula_structural '[N H3 (C H2)3 N H (C H2)4 N H (C H2)3 N H3] Li2 P6 O18, 4H2 O'
_chemical_formula_sum 'C10 H38 Li2 N4 O22 P6'
_chemical_formula_weight 766.14
_chemical_name_common 'Spermine dilithium cyclohexaphosphate tetrahydrate'
_chemical_name_systematic
;
4,9,12-triazoniadoceylammonium Dilithiumcyclohexaphosphate
Tetrahydrate
;
_space_group_IT_number 15
_symmetry_cell_setting monoclinic
_symmetry_space_group_name_Hall '-C 2yc'
_symmetry_space_group_name_H-M 'C 1 2/c 1'
_audit_creation_method SHELXL
_cell_angle_alpha 90.00
_cell_angle_beta 116.440(10)
_cell_angle_gamma 90.00
_cell_formula_units_Z 4
_cell_length_a 21.040(2)
_cell_length_b 7.936(2)
_cell_length_c 20.444(2)
_cell_measurement_reflns_used 25
_cell_measurement_temperature 293(2)
_cell_measurement_theta_max 16
_cell_measurement_theta_min 10
_cell_volume 3056.5(9)
_computing_cell_refinement 'CAD-4 Software'
_computing_data_collection 'CAD-4 Software (Enraf-Nonius, 1989)'
_computing_data_reduction 'MOLEN (Fair, 1990)'
_computing_publication_material SHELXL93
_computing_structure_refinement 'SHELXL93 (Sheldrick, 1993)'
_computing_structure_solution 'SHELXS86 (Sheldrick, 1990)'
_diffrn_ambient_temperature 293(2)
_diffrn_measurement_device 'Enraf-Nonius CAD-4'
_diffrn_measurement_method \w/2\q
_diffrn_radiation_monochromator graphite
_diffrn_radiation_source 'fine-focus sealed tube'
_diffrn_radiation_type MoK\a
_diffrn_radiation_wavelength 0.71069
_diffrn_reflns_av_R_equivalents 0.0115
_diffrn_reflns_av_sigmaI/netI 0.0236
_diffrn_reflns_limit_h_max 22
_diffrn_reflns_limit_h_min -24
_diffrn_reflns_limit_k_max 9
_diffrn_reflns_limit_k_min 0
_diffrn_reflns_limit_l_max 24
_diffrn_reflns_limit_l_min 0
_diffrn_reflns_number 2776
_diffrn_reflns_theta_max 24.98
_diffrn_reflns_theta_min 2.16
_diffrn_standards_decay_% 0.85
_diffrn_standards_interval_count '0.90 + 0.35tan(\q)'
_diffrn_standards_interval_time 120
_diffrn_standards_number 2
_exptl_absorpt_coefficient_mu 0.445
_exptl_absorpt_correction_type none
_exptl_crystal_colour colourless
_exptl_crystal_density_diffrn 1.665
_exptl_crystal_density_meas 1.556
_exptl_crystal_density_method 'pycnometry (toluene)'
_exptl_crystal_description 'Multifaced prism'
_exptl_crystal_F_000 1592
_exptl_crystal_size_max 0.24
_exptl_crystal_size_mid 0.22
_exptl_crystal_size_min 0.15
_refine_diff_density_max 0.330
_refine_diff_density_min -0.434
_refine_ls_extinction_coef 0.0011(3)
_refine_ls_extinction_method 'SHELXL93 (Sheldrick, 1993)'
_refine_ls_goodness_of_fit_all 0.906
_refine_ls_goodness_of_fit_obs 0.881
_refine_ls_hydrogen_treatment refiso
_refine_ls_matrix_type full
_refine_ls_number_parameters 276
_refine_ls_number_reflns 2691
_refine_ls_number_restraints 0
_refine_ls_restrained_S_all 0.906
_refine_ls_restrained_S_obs 0.881
_refine_ls_R_factor_all 0.0479
_refine_ls_R_factor_obs 0.0326
_refine_ls_shift/esd_max 0.001
_refine_ls_shift/esd_mean 0.000
_refine_ls_structure_factor_coef Fsqd
_refine_ls_weighting_scheme
;
calc w = 1/[\s^2^(F~o~^2^) + (0.0583P)^2^ + 3.771P]
where P = (F~o~^2^ + 2F~c~^2^)/3
;
_refine_ls_wR_factor_all 0.1092
_refine_ls_wR_factor_obs 0.0948
_reflns_number_observed 2196
_reflns_number_total 2691
_reflns_observed_criterion >2sigma(I)
_cod_data_source_file du1143.cif
_cod_data_source_block spermine
_cod_depositor_comments
;
The following automatic conversions were performed:

'_chemical_melting_point' value 'none' was changed to '?' - the value
is undefined or not given.

'_geom_bond_publ_flag' value 'N' changed
to 'n' according to
/home/saulius/struct/CIF-dictionaries/cif_core.dic dictionary named
'cif_core.dic' version 2.4.1 from 2010-06-29 (24
times).

'_geom_angle_publ_flag' value 'N' changed to 'n' according
to /home/saulius/struct/CIF-dictionaries/cif_core.dic dictionary
named 'cif_core.dic' version 2.4.1 from 2010-06-29 (58 times).

Automatic conversion script
Id: cif_fix_values 1715 2011-07-08 13:25:40Z adriana 
;
_cod_original_sg_symbol_H-M 'C 2/c'
_cod_database_code 2004972

loop_
_symmetry_equiv_pos_as_xyz
'x, y, z'
'-x, y, -z+1/2'
'x+1/2, y+1/2, z'
'-x+1/2, y+1/2, -z+1/2'
'-x, -y, -z'
'x, -y, z-1/2'
'-x+1/2, -y+1/2, -z'
'x+1/2, -y+1/2, z-1/2'

loop_
_atom_site_aniso_label
_atom_site_aniso_U_11
_atom_site_aniso_U_22
_atom_site_aniso_U_33
_atom_site_aniso_U_12
_atom_site_aniso_U_13
_atom_site_aniso_U_23
P1 0.0170(3) 0.0153(3) 0.0107(3) 0.0000(2) 0.0076(2) -0.0005(2)
P2 0.0182(3) 0.0223(3) 0.0127(3) -0.0043(2) 0.0069(2) 0.0017(2)
P3 0.0188(3) 0.0172(3) 0.0124(3) 0.0019(2) 0.0102(3) 0.0009(2)
OE11 0.0318(9) 0.0237(9) 0.0165(8) -0.0035(7) 0.0129(7) -0.0067(7)
OE12 0.0216(8) 0.0178(8) 0.0217(9) 0.0024(6) 0.0071(7) 0.0031(7)
OL12 0.0163(8) 0.0225(8) 0.0192(9) 0.0013(6) 0.0091(7) -0.0031(7)
OE21 0.0360(10) 0.0190(8) 0.0189(8) -0.0076(7) 0.0089(8) 0.0002(7)
OL23 0.0408(10) 0.0203(9) 0.0180(8) 0.0033(7) 0.0189(8) 0.0032(7)
OE31 0.0193(9) 0.0369(10) 0.0173(9) 0.0051(7) 0.0074(7) -0.0006(7)
OL13 0.0205(8) 0.0260(9) 0.0188(9) 0.0047(7) 0.0134(7) 0.0075(7)
OE32 0.0400(10) 0.0210(9) 0.0276(9) 0.0042(7) 0.0244(8) -0.0008(7)
OE22 0.0171(9) 0.0652(14) 0.0301(10) -0.0043(9) 0.0085(8) 0.0060(10)
OW1 0.0509(13) 0.0231(11) 0.0359(11) -0.0014(9) 0.0312(11) 0.0028(8)
Li 0.031(2) 0.023(2) 0.028(2) 0.000(2) 0.015(2) 0.000(2)
OW2 0.093(2) 0.0298(12) 0.0520(15) 0.0213(12) 0.055(2) 0.0141(10)
N1 0.0201(10) 0.0176(10) 0.0145(9) 0.0002(8) 0.0080(8) -0.0010(8)
N2 0.0251(12) 0.0255(12) 0.0258(11) 0.0052(9) 0.0175(10) 0.0092(9)
C1 0.0379(15) 0.0199(13) 0.0311(15) -0.0003(11) 0.0229(13) 0.0019(11)
C2 0.0317(14) 0.0188(12) 0.0276(13) -0.0018(10) 0.0189(12) -0.0009(10)
C3 0.0262(13) 0.0238(12) 0.0189(12) 0.0009(10) 0.0147(11) -0.0008(10)
C4 0.0249(12) 0.0214(12) 0.0173(12) 0.0005(10) 0.0111(10) -0.0008(10)
C5 0.0261(14) 0.0278(14) 0.0288(13) 0.0062(11) 0.0143(11) -0.0037(11)

loop_
_atom_site_label
_atom_site_occupancy
_atom_site_fract_x
_atom_site_fract_y
_atom_site_fract_z
_atom_site_U_iso_or_equiv
_atom_site_thermal_displace_type
_atom_site_calc_flag
_atom_site_type_symbol
P1 1 .48409(3) .28137(7) .10477(3) .0138(2) Uani d P
P2 1 .61289(3) .42963(8) .21920(3) .0178(2) Uani d P
P3 1 .61333(3) .20929(7) .33528(3) .0149(2) Uani d P
OE11 1 .47648(9) .1601(2) .04704(9) .0232(4) Uani d O
OE12 1 .44990(8) .4480(2) .08348(9) .0213(4) Uani d O
OL12 1 .56790(8) .2991(2) .15616(8) .0189(4) Uani d O
OE21 1 .58180(10) .6015(2) .19861(9) .0259(4) Uani d O
OL23 1 .59718(10) .3747(2) .28574(9) .0242(4) Uani d O
OE31 1 .67032(9) .2476(2) .40913(9) .0248(4) Uani d O
OL13 1 .46042(8) .1901(2) .16077(9) .0201(4) Uani d O
OE32 1 .62183(10) .0605(2) .29646(9) .0261(4) Uani d O
OE22 1 .68779(9) .4032(3) .23641(10) .0382(5) Uani d O
OW1 1 .45975(12) -0.1806(3) .04590(12) .0322(5) Uani d O
Li 1 .4779(2) .6640(5) .1245(2) .0268(9) Uani d Li
OW2 1 .4251(2) .7501(3) .17312(14) .0499(7) Uani d O
N1 1 .29925(11) .4123(2) -.04206(11) .0173(4) Uani d N
N2 1 .83232(12) .3887(3) .29243(12) .0232(5) Uani d N
C1 1 .74459(15) .6547(3) .49889(15) .0268(6) Uani d C
C2 1 .29172(14) .5997(3) -.04469(15) .0239(5) Uani d C
C3 1 .33105(13) .3406(3) -.08812(13) .0212(5) Uani d C
C4 1 .32200(13) .1502(3) -.09139(13) .0206(5) Uani d C
C5 1 .64090(14) -.0586(3) .12983(15) .0268(6) Uani d C
H1C3 1 .3841(16) .382(4) -.0652(16) .037(8) Uiso d H
H1C4 1 .3412(15) .110(4) -.0440(17) .031(8) Uiso d H
H1N2 1 .7836(18) .382(4) .2676(17) .041(9) Uiso d H
H1C1 1 .7909(18) .605(4) .5188(17) .043(9) Uiso d H
H2C1 1 .7172(16) .610(4) .4493(17) .039(8) Uiso d H
H1C5 1 .5892(16) -.081(4) .1050(15) .029(7) Uiso d H
H2C4 1 .2706(14) .121(3) -0.1151(13) .016(6) Uiso d H
H1W1 1 .4753(18) -0.195(4) .0222(19) .032(10) Uiso d H
H2N2 1 .8443(18) .291(4) .2872(17) .036(9) Uiso d H
H2C3 1 .3040(15) .402(4) -0.1352(16) .031(7) Uiso d H
H2C2 1 .339(2) .658(5) -.0282(19) .056(10) Uiso d H
H1N1 1 .3292(19) .380(5) .004(2) .052(10) Uiso d H
H2N1 1 .2565(19) .363(4) -.0567(18) .044(9) Uiso d H
H2C5 1 .6532(17) .056(4) .1310(18) .043(9) Uiso d H
H2W1 1 .456(2) -.072(6) .047(2) .067(13) Uiso d H
H1W2 1 .419(2) .854(6) .177(2) .083(15) Uiso d H
H2W2 1 .420(2) .703(5) .210(3) .070(13) Uiso d H
H1C2 1 .2665(15) .633(4) -.0969(17) .035(8) Uiso d H
H3N2 1 .8435(14) .450(4) .2623(15) .023(7) Uiso d H

loop_
_atom_type_symbol
_atom_type_description
_atom_type_scat_dispersion_real
_atom_type_scat_dispersion_imag
_atom_type_scat_source
C C 0.0033 0.0016 'International Tables Vol C Tables 4.2.6.8 and 6.1.1.4'
H H 0.0000 0.0000 'International Tables Vol C Tables 4.2.6.8 and 6.1.1.4'
N N 0.0061 0.0033 'International Tables Vol C Tables 4.2.6.8 and 6.1.1.4'
O O 0.0106 0.0060 'International Tables Vol C Tables 4.2.6.8 and 6.1.1.4'
P P 0.1023 0.0942 'International Tables Vol C Tables 4.2.6.8 and 6.1.1.4'
Li Li -0.0003 0.0001 'International Tables Vol C Tables 4.2.6.8 and 6.1.1.4'

loop_
_geom_angle_atom_site_label_1
_geom_angle_atom_site_label_2
_geom_angle_atom_site_label_3
_geom_angle_site_symmetry_1
_geom_angle_site_symmetry_3
_geom_angle
_geom_angle_publ_flag
OE12 P1 OE11 . . 118.93(10) no
OE12 P1 OL12 . . 111.31(9) no
OE11 P1 OL12 . . 106.05(9) no
OE12 P1 OL13 . . 110.40(9) no
OE11 P1 OL13 . . 108.53(9) no
OL12 P1 OL13 . . 99.86(9) no
OE12 P1 Li . . 27.09(10) n
OE11 P1 Li . . 138.90(11) n
OL12 P1 Li . . 85.75(10) n
OL13 P1 Li . . 107.87(10) n
OE22 P2 OE21 . . 119.19(12) no
OE22 P2 OL12 . . 106.75(11) no
OE21 P2 OL12 . . 109.78(9) no
OE22 P2 OL23 . . 111.34(11) no
OE21 P2 OL23 . . 105.02(10) no
OL12 P2 OL23 . . 103.74(9) no
OE32 P3 OE31 . . 118.32(10) no
OE32 P3 OL13 . 2_655 107.68(9) no
OE31 P3 OL13 . 2_655 109.37(9) no
OE32 P3 OL23 . . 111.00(10) no
OE31 P3 OL23 . . 108.92(10) no
OL13 P3 OL23 2_655 . 99.96(9) no
P1 OE12 Li . . 132.0(2) n
P2 OL12 P1 . . 131.96(10) no
P2 OE21 Li . . 127.4(2) n
P2 OL23 P3 . . 134.20(11) no
P3 OL13 P1 2_655 . 127.48(10) no
Li OW1 H1W1 1_545 . 119.(3) n
Li OW1 H2W1 1_545 . 127.(3) n
H1W1 OW1 H2W1 . . 105.(4) n
OE12 Li OW2 . . 114.6(2) n
OE12 Li OW1 . 1_565 107.8(2) n
OW2 Li OW1 . 1_565 105.0(2) n
OE12 Li OE21 . . 97.2(2) n
OW2 Li OE21 . . 111.7(2) n
OW1 Li OE21 1_565 . 120.8(2) n
OE12 Li P1 . . 20.89(8) n
OW2 Li P1 . . 119.2(2) n
OW1 Li P1 1_565 . 121.9(2) n
OE21 Li P1 . . 76.66(13) n
Li OW2 H1W2 . . 124.(3) n
Li OW2 H2W2 . . 127.(3) n
H1W2 OW2 H2W2 . . 104.(4) n
C3 N1 C2 . . 115.3(2) no
C3 N1 H1N1 . . 104.(2) n
C2 N1 H1N1 . . 110.(2) n
C3 N1 H2N1 . . 107.(2) n
C2 N1 H2N1 . . 110.(2) n
H1N1 N1 H2N1 . . 111.(3) n
C5 N2 H1N2 4_655 . 114.(2) n
C5 N2 H2N2 4_655 . 114.(2) n
H1N2 N2 H2N2 . . 102.(3) n
C5 N2 H3N2 4_655 . 119.6(18) n
H1N2 N2 H3N2 . . 103.(3) n
H2N2 N2 H3N2 . . 103.(3) n
C2 C1 C1 2_655 7_666 112.1(3) no
C2 C1 H1C1 2_655 . 108.4(19) n
C1 C1 H1C1 7_666 . 107.(2) n
C2 C1 H2C1 2_655 . 108.1(18) n
C1 C1 H2C1 7_666 . 113.4(19) n
H1C1 C1 H2C1 . . 108.(3) n
N1 C2 C1 . 2_655 109.9(2) no
N1 C2 H2C2 . . 112.(2) n
C1 C2 H2C2 2_655 . 111.(2) n
N1 C2 H1C2 . . 107.4(18) n
C1 C2 H1C2 2_655 . 114.4(17) n
H2C2 C2 H1C2 . . 102.(3) n
N1 C3 C4 . . 108.9(2) no
N1 C3 H1C3 . . 106.7(16) n
C4 C3 H1C3 . . 114.5(16) n
N1 C3 H2C3 . . 101.5(17) n
C4 C3 H2C3 . . 115.8(17) n
H1C3 C3 H2C3 . . 108.(2) n
C5 C4 C3 5_655 . 114.5(2) no
C5 C4 H1C4 5_655 . 106.9(18) n
C3 C4 H1C4 . . 108.1(18) n
C5 C4 H2C4 5_655 . 109.6(14) n
C3 C4 H2C4 . . 109.8(14) n
H1C4 C4 H2C4 . . 108.(2) n
N2 C5 C4 4_645 5_655 112.4(2) no
N2 C5 H1C5 4_645 . 107.6(16) n
C4 C5 H1C5 5_655 . 110.4(17) n
N2 C5 H2C5 4_645 . 106.(2) n
C4 C5 H2C5 5_655 . 106.(2) n
H1C5 C5 H2C5 . . 114.(3) n

loop_
_geom_bond_atom_site_label_1
_geom_bond_atom_site_label_2
_geom_bond_site_symmetry_2
_geom_bond_distance
_geom_bond_publ_flag
P1 OE12 . 1.475(2) no
P1 OE11 . 1.476(2) no
P1 OL12 . 1.607(2) no
P1 OL13 . 1.610(2) no
P1 Li . 3.074(4) no
P2 OE22 . 1.469(2) no
P2 OE21 . 1.490(2) no
P2 OL12 . 1.595(2) no
P2 OL23 . 1.597(2) no
P3 OE32 . 1.478(2) no
P3 OE31 . 1.482(2) no
P3 OL13 2_655 1.597(2) no
P3 OL23 . 1.599(2) no
OE12 Li . 1.884(5) no
OE21 Li . 2.090(5) no
OL13 P3 2_655 1.597(2) n
OW1 Li 1_545 1.924(5) no
OW1 H1W1 . 0.70(4) n
OW1 H2W1 . 0.87(5) n
Li OW2 . 1.918(5) no
Li OW1 1_565 1.924(5) n
OW2 H1W2 . 0.84(5) n
OW2 H2W2 . 0.88(5) n
N1 C3 . 1.490(3) no
N1 C2 . 1.494(3) no
N1 H1N1 . 0.90(4) n
N1 H2N1 . 0.90(4) n
N2 C5 4_655 1.490(3) no
N2 H1N2 . 0.92(3) n
N2 H2N2 . 0.84(3) n
N2 H3N2 . 0.89(3) n
C1 C2 2_655 1.512(3) no
C1 C1 7_666 1.528(5) no
C1 H1C1 . 0.96(3) n
C1 H2C1 . 0.98(3) n
C2 C1 2_655 1.512(3) n
C2 H2C2 . 1.00(4) n
C2 H1C2 . 0.99(3) n
C3 C4 . 1.521(3) no
C3 H1C3 . 1.05(3) n
C3 H2C3 . 1.00(3) n
C4 C5 5_655 1.517(3) no
C4 H1C4 . 0.93(3) n
C4 H2C4 . 1.00(2) n
C5 N2 4_645 1.490(3) n
C5 C4 5_655 1.517(3) n
C5 H1C5 . 0.99(3) n
C5 H2C5 . 0.95(3) n
